data_7054606
loop_
_publ_author_name
'Yan, Xingchen'
'Xu, Jiakun'
'Wu, Xiaojing'
'Zhang, Zhongyu'
'Zhang, Xia'
'Fan, Yuhua'
'Bi, Caifeng'

_publ_section_title
;
 Proteasome inhibition and cytostatic effects on human cancer cells by
 pyrazolone-enamines: a combined crystallographic, structural and
 computational study
;
_journal_issue 3
_journal_name_full 'New J. Chem.'
_journal_page_first 2168
_journal_paper_doi 10.1039/C4NJ01906G
_journal_volume 39
_journal_year 2015
_chemical_formula_moiety 'C24 H21 N3 O2'
_chemical_formula_sum 'C24 H21 N3 O2'
_chemical_formula_weight 383.44
_chemical_name_systematic
; 
 ? 
;
_space_group_IT_number 2
_symmetry_cell_setting triclinic
_symmetry_space_group_name_Hall '-P 1'
_symmetry_space_group_name_H-M 'P -1'
_atom_sites_solution_hydrogens geom
_atom_sites_solution_primary direct
_atom_sites_solution_secondary difmap
_audit_creation_method SHELXL-97
_audit_update_record
;
2014-12-22 deposited with the CCDC.
2015-01-05 downloaded from the CCDC.
;
_cell_angle_alpha 112.683(2)
_cell_angle_beta 90.9070(10)
_cell_angle_gamma 107.7410(10)
_cell_formula_units_Z 2
_cell_length_a 7.7356(7)
_cell_length_b 10.8256(8)
_cell_length_c 13.5508(11)
_cell_measurement_reflns_used 1860
_cell_measurement_temperature 298(2)
_cell_measurement_theta_max 26.029
_cell_measurement_theta_min 2.797
_cell_volume 985.67(14)
_computing_cell_refinement 'SMART (Bruker, 2000)'
_computing_data_collection 'SMART (Bruker, 2000)'
_computing_data_reduction 'SAINT (Bruker, 2000)'
_computing_molecular_graphics 'SHELXTL (Bruker, 2000)'
_computing_publication_material 'SHELXTL (Bruker, 2000)'
_computing_structure_refinement 'SHELXL97 (Sheldrick, 2008)'
_computing_structure_solution 'SHELXS97 (Sheldrick, 2008)'
_diffrn_ambient_temperature 298(2)
_diffrn_measured_fraction_theta_full 0.984
_diffrn_measured_fraction_theta_max 0.984
_diffrn_measurement_device_type 'CCD area detector'
_diffrn_measurement_method 'phi and omega scans'
_diffrn_radiation_monochromator graphite
_diffrn_radiation_source 'fine-focus sealed tube'
_diffrn_radiation_type MoK\a
_diffrn_radiation_wavelength 0.71073
_diffrn_reflns_av_R_equivalents 0.0237
_diffrn_reflns_av_unetI/netI 0.0487
_diffrn_reflns_limit_h_max 9
_diffrn_reflns_limit_h_min -9
_diffrn_reflns_limit_k_max 12
_diffrn_reflns_limit_k_min -12
_diffrn_reflns_limit_l_max 11
_diffrn_reflns_limit_l_min -16
_diffrn_reflns_number 4952
_diffrn_reflns_theta_full 25.02
_diffrn_reflns_theta_max 25.02
_diffrn_reflns_theta_min 2.80
_exptl_absorpt_coefficient_mu 0.084
_exptl_absorpt_correction_T_max 0.9699
_exptl_absorpt_correction_T_min 0.9607
_exptl_absorpt_correction_type multi-scan
_exptl_absorpt_process_details 'sadabs (Sheldrick, 1996)'
_exptl_crystal_colour yellow
_exptl_crystal_density_diffrn 1.302
_exptl_crystal_density_method 'not measured'
_exptl_crystal_description block
_exptl_crystal_F_000 404
_exptl_crystal_size_max 0.46
_exptl_crystal_size_mid 0.44
_exptl_crystal_size_min 0.35
_refine_diff_density_max 0.184
_refine_diff_density_min -0.186
_refine_diff_density_rms 0.040
_refine_ls_extinction_method none
_refine_ls_goodness_of_fit_ref 1.044
_refine_ls_hydrogen_treatment mixed
_refine_ls_matrix_type full
_refine_ls_number_parameters 268
_refine_ls_number_reflns 3429
_refine_ls_number_restraints 0
_refine_ls_restrained_S_all 1.044
_refine_ls_R_factor_all 0.0735
_refine_ls_R_factor_gt 0.0446
_refine_ls_shift/su_max 0.000
_refine_ls_shift/su_mean 0.000
_refine_ls_structure_factor_coef Fsqd
_refine_ls_weighting_details 'calc w=1/[\s^2^(Fo^2^)+(0.0558P)^2^+0.2693P] where P=(Fo^2^+2Fc^2^)/3'
_refine_ls_weighting_scheme calc
_refine_ls_wR_factor_gt 0.1076
_refine_ls_wR_factor_ref 0.1320
_reflns_number_gt 2375
_reflns_number_total 3429
_reflns_threshold_expression >2sigma(I)
_cod_data_source_file c4nj01906g2.cif
_cod_data_source_block 120612d
_cod_depositor_comments 'Adding full bibliography for 7054604--7054609.cif.'
_cod_database_code 7054606

loop_
_symmetry_equiv_pos_as_xyz
'x, y, z'
'-x, -y, -z'

loop_
_atom_site_label
_atom_site_type_symbol
_atom_site_fract_x
_atom_site_fract_y
_atom_site_fract_z
_atom_site_U_iso_or_equiv
_atom_site_adp_type
_atom_site_occupancy
_atom_site_symmetry_multiplicity
_atom_site_calc_flag
_atom_site_refinement_flags
N1 N 0.6763(2) 0.41782(17) 0.14814(14) 0.0384(4) Uani 1 1 d .
N2 N 0.7369(3) 0.51431(18) 0.10055(14) 0.0418(5) Uani 1 1 d .
C18 C 0.2148(3) 0.6435(2) 0.41357(16) 0.0360(5) Uani 1 1 d .
O1 O 0.4841(2) 0.38469(15) 0.27346(11) 0.0430(4) Uani 1 1 d .
N3 N 0.3265(2) 0.59021(19) 0.33698(14) 0.0400(5) Uani 1 1 d .
O2 O 0.3844(2) 0.59202(19) 0.52722(13) 0.0583(5) Uani 1 1 d .
H2 H 0.3946 0.5951 0.5885 0.088 Uiso 1 1 calc R
C1 C 0.5500(3) 0.4481(2) 0.21466(16) 0.0359(5) Uani 1 1 d .
C2 C 0.5175(3) 0.5659(2) 0.20333(16) 0.0353(5) Uani 1 1 d .
C3 C 0.6419(3) 0.6009(2) 0.13288(16) 0.0373(5) Uani 1 1 d .
C4 C 0.6788(4) 0.7190(2) 0.0968(2) 0.0531(6) Uani 1 1 d .
H4C H 0.7770 0.7178 0.0543 0.080 Uiso 1 1 calc R
H4D H 0.7131 0.8082 0.1589 0.080 Uiso 1 1 calc R
H4E H 0.5702 0.7071 0.0538 0.080 Uiso 1 1 calc R
C5 C 0.7590(3) 0.3130(2) 0.13344(16) 0.0355(5) Uani 1 1 d .
C6 C 0.9456(3) 0.3458(2) 0.13466(18) 0.0467(6) Uani 1 1 d .
H6 H 1.0181 0.4355 0.1412 0.056 Uiso 1 1 calc R
C7 C 1.0243(4) 0.2436(3) 0.1260(2) 0.0566(7) Uani 1 1 d .
H7 H 1.1505 0.2650 0.1275 0.068 Uiso 1 1 calc R
C8 C 0.9161(4) 0.1104(3) 0.1151(2) 0.0581(7) Uani 1 1 d .
H8 H 0.9693 0.0423 0.1100 0.070 Uiso 1 1 calc R
C9 C 0.7307(4) 0.0785(3) 0.1116(2) 0.0567(7) Uani 1 1 d .
H9 H 0.6578 -0.0120 0.1032 0.068 Uiso 1 1 calc R
C10 C 0.6508(3) 0.1788(2) 0.12058(18) 0.0446(6) Uani 1 1 d .
H10 H 0.5243 0.1563 0.1180 0.054 Uiso 1 1 calc R
C11 C 0.4057(3) 0.6356(2) 0.26471(15) 0.0350(5) Uani 1 1 d .
C12 C 0.3768(3) 0.7612(2) 0.25633(16) 0.0354(5) Uani 1 1 d .
C13 C 0.2737(3) 0.7472(2) 0.16572(17) 0.0431(6) Uani 1 1 d .
H13 H 0.2252 0.6591 0.1075 0.052 Uiso 1 1 calc R
C14 C 0.2435(4) 0.8650(3) 0.1625(2) 0.0552(7) Uani 1 1 d .
H14 H 0.1724 0.8556 0.1024 0.066 Uiso 1 1 calc R
C15 C 0.3177(4) 0.9959(3) 0.2473(2) 0.0574(7) Uani 1 1 d .
H15 H 0.2962 1.0747 0.2447 0.069 Uiso 1 1 calc R
C16 C 0.4234(4) 1.0103(2) 0.3357(2) 0.0563(7) Uani 1 1 d .
H16 H 0.4750 1.0993 0.3926 0.068 Uiso 1 1 calc R
C17 C 0.4539(3) 0.8941(2) 0.34114(18) 0.0459(6) Uani 1 1 d .
H17 H 0.5259 0.9045 0.4014 0.055 Uiso 1 1 calc R
C19 C 0.2465(3) 0.6398(2) 0.51361(17) 0.0409(5) Uani 1 1 d .
C20 C 0.1404(3) 0.6855(3) 0.59138(19) 0.0521(6) Uani 1 1 d .
H20 H 0.1593 0.6823 0.6582 0.062 Uiso 1 1 calc R
C21 C 0.0070(3) 0.7356(3) 0.57083(19) 0.0541(6) Uani 1 1 d .
H21 H -0.0625 0.7669 0.6244 0.065 Uiso 1 1 calc R
C22 C -0.0262(3) 0.7406(2) 0.47180(18) 0.0470(6) Uani 1 1 d .
C23 C 0.0777(3) 0.6918(2) 0.39317(18) 0.0426(5) Uani 1 1 d .
H23 H 0.0550 0.6914 0.3254 0.051 Uiso 1 1 calc R
C24 C -0.1724(4) 0.7965(3) 0.4506(2) 0.0697(8) Uani 1 1 d .
H24A H -0.1778 0.7905 0.3780 0.105 Uiso 1 1 calc R
H24B H -0.1434 0.8938 0.5007 0.105 Uiso 1 1 calc R
H24C H -0.2891 0.7407 0.4595 0.105 Uiso 1 1 calc R
H3 H 0.364(3) 0.519(3) 0.3437(19) 0.061(7) Uiso 1 1 d .

loop_
_atom_site_aniso_label
_atom_site_aniso_U_11
_atom_site_aniso_U_22
_atom_site_aniso_U_33
_atom_site_aniso_U_23
_atom_site_aniso_U_13
_atom_site_aniso_U_12
N1 0.0457(11) 0.0391(10) 0.0396(10) 0.0192(8) 0.0169(8) 0.0222(8)
N2 0.0497(12) 0.0395(10) 0.0430(10) 0.0211(8) 0.0174(9) 0.0183(9)
C18 0.0350(12) 0.0373(11) 0.0339(11) 0.0110(9) 0.0079(9) 0.0144(9)
O1 0.0503(10) 0.0509(9) 0.0434(9) 0.0282(7) 0.0186(7) 0.0259(8)
N3 0.0459(12) 0.0459(11) 0.0379(10) 0.0192(9) 0.0124(8) 0.0256(9)
O2 0.0620(11) 0.0877(12) 0.0498(10) 0.0389(9) 0.0157(8) 0.0438(10)
C1 0.0393(12) 0.0379(11) 0.0321(11) 0.0143(9) 0.0078(9) 0.0151(10)
C2 0.0411(12) 0.0356(11) 0.0322(11) 0.0138(9) 0.0067(9) 0.0171(9)
C3 0.0436(13) 0.0345(11) 0.0355(12) 0.0143(9) 0.0091(10) 0.0155(10)
C4 0.0641(17) 0.0494(14) 0.0619(16) 0.0336(12) 0.0245(13) 0.0259(12)
C5 0.0426(13) 0.0368(11) 0.0305(11) 0.0122(9) 0.0096(9) 0.0198(10)
C6 0.0425(14) 0.0476(13) 0.0474(14) 0.0152(11) 0.0105(11) 0.0170(11)
C7 0.0487(15) 0.0774(18) 0.0534(15) 0.0252(13) 0.0142(12) 0.0362(14)
C8 0.079(2) 0.0628(17) 0.0534(15) 0.0259(13) 0.0189(14) 0.0482(16)
C9 0.0706(19) 0.0431(13) 0.0645(17) 0.0242(12) 0.0171(14) 0.0271(13)
C10 0.0432(14) 0.0424(12) 0.0510(14) 0.0196(11) 0.0121(11) 0.0173(11)
C11 0.0381(12) 0.0366(11) 0.0276(10) 0.0092(9) 0.0013(9) 0.0144(9)
C12 0.0380(12) 0.0359(11) 0.0351(11) 0.0137(9) 0.0094(9) 0.0172(9)
C13 0.0516(14) 0.0444(12) 0.0364(12) 0.0169(10) 0.0057(10) 0.0201(11)
C14 0.0634(17) 0.0672(17) 0.0559(15) 0.0354(14) 0.0159(13) 0.0365(14)
C15 0.0730(18) 0.0504(15) 0.0709(18) 0.0344(14) 0.0313(15) 0.0369(14)
C16 0.0624(17) 0.0363(13) 0.0621(17) 0.0110(12) 0.0163(13) 0.0174(12)
C17 0.0459(14) 0.0433(13) 0.0424(13) 0.0102(10) 0.0033(10) 0.0166(11)
C19 0.0376(13) 0.0464(12) 0.0402(12) 0.0183(10) 0.0056(10) 0.0156(10)
C20 0.0506(15) 0.0709(16) 0.0366(13) 0.0211(12) 0.0105(11) 0.0239(13)
C21 0.0449(15) 0.0700(16) 0.0419(14) 0.0133(12) 0.0138(11) 0.0242(13)
C22 0.0355(13) 0.0530(14) 0.0452(14) 0.0100(11) 0.0055(10) 0.0185(11)
C23 0.0418(13) 0.0509(13) 0.0362(12) 0.0152(10) 0.0054(10) 0.0206(11)
C24 0.0545(17) 0.092(2) 0.0608(17) 0.0160(15) 0.0075(13) 0.0430(16)

loop_
_atom_type_symbol
_atom_type_description
_atom_type_scat_dispersion_real
_atom_type_scat_dispersion_imag
_atom_type_scat_source
C C 0.0033 0.0016 'International Tables Vol C Tables 4.2.6.8 and 6.1.1.4'
H H 0.0000 0.0000 'International Tables Vol C Tables 4.2.6.8 and 6.1.1.4'
N N 0.0061 0.0033 'International Tables Vol C Tables 4.2.6.8 and 6.1.1.4'
O O 0.0106 0.0060 'International Tables Vol C Tables 4.2.6.8 and 6.1.1.4'

loop_
_geom_angle_atom_site_label_1
_geom_angle_atom_site_label_2
_geom_angle_atom_site_label_3
_geom_angle
C1 N1 N2 112.45(16)
C1 N1 C5 127.18(17)
N2 N1 C5 120.04(17)
C3 N2 N1 105.75(17)
C23 C18 C19 119.98(19)
C23 C18 N3 124.68(19)
C19 C18 N3 115.30(18)
C11 N3 C18 130.86(18)
C11 N3 H3 113.3(15)
C18 N3 H3 115.3(15)
C19 O2 H2 109.5
O1 C1 N1 125.26(18)
O1 C1 C2 129.74(19)
N1 C1 C2 104.98(17)
C11 C2 C1 122.73(19)
C11 C2 C3 131.58(18)
C1 C2 C3 105.03(17)
N2 C3 C2 111.64(18)
N2 C3 C4 118.45(19)
C2 C3 C4 129.88(19)
C3 C4 H4C 109.5
C3 C4 H4D 109.5
H4C C4 H4D 109.5
C3 C4 H4E 109.5
H4C C4 H4E 109.5
H4D C4 H4E 109.5
C6 C5 C10 120.4(2)
C6 C5 N1 120.40(19)
C10 C5 N1 119.18(19)
C5 C6 C7 119.2(2)
C5 C6 H6 120.4
C7 C6 H6 120.4
C8 C7 C6 120.2(2)
C8 C7 H7 119.9
C6 C7 H7 119.9
C9 C8 C7 119.9(2)
C9 C8 H8 120.0
C7 C8 H8 120.0
C8 C9 C10 120.6(2)
C8 C9 H9 119.7
C10 C9 H9 119.7
C9 C10 C5 119.7(2)
C9 C10 H10 120.2
C5 C10 H10 120.2
N3 C11 C2 118.20(18)
N3 C11 C12 118.67(18)
C2 C11 C12 123.08(18)
C13 C12 C17 119.8(2)
C13 C12 C11 121.04(18)
C17 C12 C11 119.19(19)
C14 C13 C12 119.5(2)
C14 C13 H13 120.3
C12 C13 H13 120.3
C15 C14 C13 120.6(2)
C15 C14 H14 119.7
C13 C14 H14 119.7
C16 C15 C14 119.8(2)
C16 C15 H15 120.1
C14 C15 H15 120.1
C15 C16 C17 120.6(2)
C15 C16 H16 119.7
C17 C16 H16 119.7
C16 C17 C12 119.7(2)
C16 C17 H17 120.1
C12 C17 H17 120.1
O2 C19 C20 124.8(2)
O2 C19 C18 116.21(19)
C20 C19 C18 119.0(2)
C21 C20 C19 120.4(2)
C21 C20 H20 119.8
C19 C20 H20 119.8
C20 C21 C22 121.4(2)
C20 C21 H21 119.3
C22 C21 H21 119.3
C23 C22 C21 118.1(2)
C23 C22 C24 121.1(2)
C21 C22 C24 120.8(2)
C22 C23 C18 121.1(2)
C22 C23 H23 119.5
C18 C23 H23 119.5
C22 C24 H24A 109.5
C22 C24 H24B 109.5
H24A C24 H24B 109.5
C22 C24 H24C 109.5
H24A C24 H24C 109.5
H24B C24 H24C 109.5

loop_
_geom_bond_atom_site_label_1
_geom_bond_atom_site_label_2
_geom_bond_distance
N1 C1 1.368(3)
N1 N2 1.399(2)
N1 C5 1.417(2)
N2 C3 1.313(3)
C18 C23 1.384(3)
C18 C19 1.392(3)
C18 N3 1.424(3)
O1 C1 1.260(2)
N3 C11 1.335(3)
N3 H3 0.94(2)
O2 C19 1.357(2)
O2 H2 0.8200
C1 C2 1.434(3)
C2 C11 1.395(3)
C2 C3 1.438(3)
C3 C4 1.490(3)
C4 H4C 0.9600
C4 H4D 0.9600
C4 H4E 0.9600
C5 C6 1.375(3)
C5 C10 1.379(3)
C6 C7 1.387(3)
C6 H6 0.9300
C7 C8 1.378(4)
C7 H7 0.9300
C8 C9 1.364(4)
C8 H8 0.9300
C9 C10 1.373(3)
C9 H9 0.9300
C10 H10 0.9300
C11 C12 1.489(3)
C12 C13 1.385(3)
C12 C17 1.388(3)
C13 C14 1.381(3)
C13 H13 0.9300
C14 C15 1.373(4)
C14 H14 0.9300
C15 C16 1.370(4)
C15 H15 0.9300
C16 C17 1.377(3)
C16 H16 0.9300
C17 H17 0.9300
C19 C20 1.379(3)
C20 C21 1.373(3)
C20 H20 0.9300
C21 C22 1.387(3)
C21 H21 0.9300
C22 C23 1.382(3)
C22 C24 1.506(3)
C23 H23 0.9300
C24 H24A 0.9600
C24 H24B 0.9600
C24 H24C 0.9600

loop_
_geom_torsion_atom_site_label_1
_geom_torsion_atom_site_label_2
_geom_torsion_atom_site_label_3
_geom_torsion_atom_site_label_4
_geom_torsion
C1 N1 N2 C3 -3.1(2)
C5 N1 N2 C3 -176.91(17)
C23 C18 N3 C11 41.4(3)
C19 C18 N3 C11 -141.0(2)
N2 N1 C1 O1 -174.35(19)
C5 N1 C1 O1 -1.0(3)
N2 N1 C1 C2 4.1(2)
C5 N1 C1 C2 177.46(18)
O1 C1 C2 C11 3.2(3)
N1 C1 C2 C11 -175.19(18)
O1 C1 C2 C3 174.9(2)
N1 C1 C2 C3 -3.5(2)
N1 N2 C3 C2 0.6(2)
N1 N2 C3 C4 178.79(18)
C11 C2 C3 N2 172.5(2)
C1 C2 C3 N2 1.8(2)
C11 C2 C3 C4 -5.4(4)
C1 C2 C3 C4 -176.1(2)
C1 N1 C5 C6 -133.4(2)
N2 N1 C5 C6 39.4(3)
C1 N1 C5 C10 45.0(3)
N2 N1 C5 C10 -142.1(2)
C10 C5 C6 C7 -1.9(3)
N1 C5 C6 C7 176.52(19)
C5 C6 C7 C8 0.7(3)
C6 C7 C8 C9 0.7(4)
C7 C8 C9 C10 -1.0(4)
C8 C9 C10 C5 -0.2(4)
C6 C5 C10 C9 1.6(3)
N1 C5 C10 C9 -176.8(2)
C18 N3 C11 C2 176.51(19)
C18 N3 C11 C12 -1.2(3)
C1 C2 C11 N3 0.1(3)
C3 C2 C11 N3 -169.1(2)
C1 C2 C11 C12 177.70(19)
C3 C2 C11 C12 8.5(3)
N3 C11 C12 C13 -111.3(2)
C2 C11 C12 C13 71.2(3)
N3 C11 C12 C17 68.4(3)
C2 C11 C12 C17 -109.1(2)
C17 C12 C13 C14 -2.3(3)
C11 C12 C13 C14 177.4(2)
C12 C13 C14 C15 1.3(4)
C13 C14 C15 C16 0.3(4)
C14 C15 C16 C17 -0.9(4)
C15 C16 C17 C12 -0.1(4)
C13 C12 C17 C16 1.7(3)
C11 C12 C17 C16 -178.0(2)
C23 C18 C19 O2 -179.51(19)
N3 C18 C19 O2 2.8(3)
C23 C18 C19 C20 -0.3(3)
N3 C18 C19 C20 -178.08(19)
O2 C19 C20 C21 178.2(2)
C18 C19 C20 C21 -0.8(4)
C19 C20 C21 C22 0.6(4)
C20 C21 C22 C23 0.8(4)
C20 C21 C22 C24 -179.7(2)
C21 C22 C23 C18 -2.0(3)
C24 C22 C23 C18 178.5(2)
C19 C18 C23 C22 1.8(3)
N3 C18 C23 C22 179.3(2)
